data_4313880
loop_
_publ_author_name
'Carlos Platas-Iglesias'
'David Esteban'
'Vicente Ojea'
'Fernando Avecilla'
'Andr\'es de Blas'
'Teresa Rodr\'iguez-Blas'

_publ_section_title
;
 Templating Schiff-Base Lateral Macrobicycles: An Experimental and
 Theoretical Structural Study of the Intermediates
;
_journal_name_full 'Inorganic Chemistry'
_journal_page_first 4299
_journal_page_last 4307
_journal_paper_doi 10.1021/ic034266t
_journal_volume 42
_journal_year 2003
_chemical_formula_sum 'C28 H42 Ba N6 O5 S2'
_chemical_formula_weight 744.14
_chemical_name_systematic
; 
 ? 
;
_space_group_IT_number 14
_symmetry_cell_setting monoclinic
_symmetry_space_group_name_Hall '-P 2yn'
_symmetry_space_group_name_H-M 'P 1 21/n 1'
_atom_sites_solution_hydrogens geom
_atom_sites_solution_primary direct
_atom_sites_solution_secondary difmap
_audit_creation_method SHELXL-97
_cell_angle_alpha 90.00
_cell_angle_beta 91.371(5)
_cell_angle_gamma 90.00
_cell_formula_units_Z 4
_cell_length_a 9.954(5)
_cell_length_b 29.193(5)
_cell_length_c 11.313(5)
_cell_measurement_temperature 293(2)
_cell_volume 3286(2)
_computing_cell_refinement 'Siemens SAINT'
_computing_data_collection 'Siemens SMART'
_computing_data_reduction 'Siemens SHELXTL'
_computing_molecular_graphics 'Siemens SHELXTL'
_computing_publication_material 'Siemens SHELXTL'
_computing_structure_refinement 'SHELXL-97 (Sheldrick, 1997)'
_computing_structure_solution 'SHELXS-97 (Sheldrick, 1990)'
_diffrn_ambient_temperature 293(2)
_diffrn_measured_fraction_theta_full 0.994
_diffrn_measured_fraction_theta_max 0.994
_diffrn_measurement_device_type 'CCD area detector'
_diffrn_measurement_method 'phi and omega scans'
_diffrn_radiation_monochromator graphite
_diffrn_radiation_source 'fine-focus sealed tube'
_diffrn_radiation_type MoK\a
_diffrn_radiation_wavelength 0.71073
_diffrn_reflns_av_R_equivalents 0.0305
_diffrn_reflns_av_sigmaI/netI 0.0404
_diffrn_reflns_limit_h_max 8
_diffrn_reflns_limit_h_min -13
_diffrn_reflns_limit_k_max 38
_diffrn_reflns_limit_k_min -37
_diffrn_reflns_limit_l_max 15
_diffrn_reflns_limit_l_min -14
_diffrn_reflns_number 22541
_diffrn_reflns_theta_full 28.28
_diffrn_reflns_theta_max 28.28
_diffrn_reflns_theta_min 1.40
_exptl_absorpt_coefficient_mu 1.380
_exptl_absorpt_correction_T_max 0.6437
_exptl_absorpt_correction_T_min 0.5452
_exptl_absorpt_correction_type empirical
_exptl_crystal_colour P2(1)/n
_exptl_crystal_density_diffrn 1.504
_exptl_crystal_density_method 'not measured'
_exptl_crystal_description Monoclinic
_exptl_crystal_F_000 1520
_exptl_crystal_size_max 0.50
_exptl_crystal_size_mid 0.40
_exptl_crystal_size_min 0.35
_refine_diff_density_max 0.577
_refine_diff_density_min -0.506
_refine_diff_density_rms 0.069
_refine_ls_extinction_method none
_refine_ls_goodness_of_fit_ref 1.042
_refine_ls_hydrogen_treatment mixed
_refine_ls_matrix_type full
_refine_ls_number_parameters 389
_refine_ls_number_reflns 8113
_refine_ls_number_restraints 38
_refine_ls_restrained_S_all 1.042
_refine_ls_R_factor_all 0.0543
_refine_ls_R_factor_gt 0.0351
_refine_ls_shift/su_max 0.001
_refine_ls_shift/su_mean 0.000
_refine_ls_structure_factor_coef Fsqd
_refine_ls_weighting_details 'calc w=1/[\s^2^(Fo^2^)+(0.0247P)^2^+1.8351P] where P=(Fo^2^+2Fc^2^)/3'
_refine_ls_weighting_scheme calc
_refine_ls_wR_factor_gt 0.0665
_refine_ls_wR_factor_ref 0.0727
_reflns_number_gt 6338
_reflns_number_total 8113
_reflns_threshold_expression >2sigma(I)
_cod_data_source_file ic034266tsi20030311_120831_2.cif
_cod_data_source_block compound4
_cod_depositor_comments
;
The following automatic conversions were performed:

'_exptl_absorpt_correction_type' value 'Empirical' changed to
'empirical' according to the built-in table from CIF Core dictionary
named 'cif_core.dic' version 2.4.1 from 2010-06-29.

Automatic conversion script
Id: cif_fix_values 1646 2011-03-28 12:23:43Z adriana 
;
_cod_database_code 4313880

loop_
_symmetry_equiv_pos_as_xyz
'x, y, z'
'-x+1/2, y+1/2, -z+1/2'
'-x, -y, -z'
'x-1/2, -y-1/2, z-1/2'

loop_
_atom_site_label
_atom_site_type_symbol
_atom_site_fract_x
_atom_site_fract_y
_atom_site_fract_z
_atom_site_U_iso_or_equiv
_atom_site_adp_type
_atom_site_occupancy
_atom_site_symmetry_multiplicity
_atom_site_calc_flag
_atom_site_refinement_flags
_atom_site_disorder_assembly
_atom_site_disorder_group
Ba1 Ba 0.416411(16) 0.119129(5) 0.789131(14) 0.03254(5) Uani 1 1 d . A .
O1 O 0.2657(3) 0.04256(10) 0.7405(2) 0.0903(10) Uani 1 1 d DU . .
O2 O 0.1684(2) 0.10514(8) 0.8931(2) 0.0560(6) Uani 1 1 d . . .
O3 O 0.4671(2) 0.21299(6) 0.80492(16) 0.0407(4) Uani 1 1 d . . .
O4 O 0.5090(2) 0.16683(7) 0.59885(17) 0.0462(5) Uani 1 1 d . . .
N1 N 0.4647(3) 0.06292(8) 1.0038(2) 0.0488(6) Uani 1 1 d . . .
H1N H 0.3898 0.0561 1.0454 0.050 Uiso 1 1 d . . .
N2 N 0.1949(2) 0.17190(8) 0.6512(2) 0.0416(6) Uani 1 1 d . . .
H2N H 0.4952 0.0377 0.9644 0.050 Uiso 1 1 d . . .
N3 N 0.3538(2) 0.09028(8) 0.5313(2) 0.0416(6) Uani 1 1 d . . .
H3N H 0.2487 0.1882 0.5981 0.050 Uiso 1 1 d . . .
N4 N 0.3556(2) 0.16785(8) 1.0136(2) 0.0402(5) Uani 1 1 d . . .
H4N H 0.1691 0.1927 0.6954 0.050 Uiso 1 1 d . . .
C1 C 0.3259(5) 0.04078(12) 0.5377(3) 0.0720(11) Uani 1 1 d DU A .
H1A H 0.2337 0.0367 0.5099 0.086 Uiso 1 1 d R . .
H1B H 0.3824 0.0260 0.4803 0.086 Uiso 1 1 d R . .
C2A C 0.3391(8) 0.01583(19) 0.6444(5) 0.050(2) Uani 0.528(10) 1 d PDU A 1
H2A1 H 0.4335 0.0125 0.6658 0.060 Uiso 0.528(10) 1 d PR A 1
H2A2 H 0.3001 -0.0145 0.6352 0.060 Uiso 0.528(10) 1 d PR A 1
C2B C 0.2367(10) 0.0253(3) 0.6205(6) 0.062(3) Uani 0.472(10) 1 d PDU A 2
H2B1 H 0.2394 -0.0079 0.6220 0.075 Uiso 0.472(10) 1 d PR A 2
H2B2 H 0.1462 0.0345 0.5973 0.075 Uiso 0.472(10) 1 d PR A 2
C3 C 0.1343(5) 0.03995(15) 0.7647(5) 0.0936(15) Uani 1 1 d . A .
H3A H 0.1083 0.0080 0.7691 0.112 Uiso 1 1 d R . .
H3B H 0.0827 0.0540 0.7006 0.112 Uiso 1 1 d R . .
C4 C 0.1005(4) 0.06241(15) 0.8755(3) 0.0753(12) Uani 1 1 d . A .
H4A H 0.0042 0.0674 0.8773 0.090 Uiso 1 1 d R . .
H4B H 0.1248 0.0422 0.9407 0.090 Uiso 1 1 d R . .
C5 C 0.1278(3) 0.12997(12) 0.9944(3) 0.0592(9) Uani 1 1 d . A .
H5A H 0.1414 0.1112 1.0645 0.071 Uiso 1 1 d R . .
H5B H 0.0330 0.1374 0.9872 0.071 Uiso 1 1 d R . .
C6 C 0.2087(3) 0.17357(11) 1.0069(3) 0.0540(8) Uani 1 1 d . A .
H6A H 0.1867 0.1932 0.9400 0.065 Uiso 1 1 d R . .
H6B H 0.1812 0.1894 1.0777 0.065 Uiso 1 1 d R . .
C7 C 0.4226(3) 0.21323(10) 1.0114(3) 0.0488(8) Uani 1 1 d . A .
H7A H 0.5173 0.2091 1.0306 0.059 Uiso 1 1 d R . .
H7B H 0.3849 0.2320 1.0731 0.059 Uiso 1 1 d R . .
C8 C 0.4089(3) 0.23934(10) 0.8966(3) 0.0482(7) Uani 1 1 d . A .
H8A H 0.3149 0.2452 0.8777 0.058 Uiso 1 1 d R . .
H8B H 0.4548 0.2686 0.9037 0.058 Uiso 1 1 d R . .
C9 C 0.4863(3) 0.23845(10) 0.6990(3) 0.0468(7) Uani 1 1 d . A .
H9A H 0.5313 0.2671 0.7173 0.056 Uiso 1 1 d R . .
H9B H 0.4001 0.2453 0.6614 0.056 Uiso 1 1 d R . .
C10 C 0.5702(3) 0.21066(11) 0.6177(3) 0.0509(8) Uani 1 1 d . A .
H10A H 0.5772 0.2264 0.5425 0.061 Uiso 1 1 d R . .
H10B H 0.6601 0.2070 0.6514 0.061 Uiso 1 1 d R . .
C11 C 0.5359(3) 0.14659(11) 0.4870(2) 0.0477(7) Uani 1 1 d . A .
H11A H 0.6313 0.1481 0.4718 0.057 Uiso 1 1 d R . .
H11B H 0.4882 0.1633 0.4248 0.057 Uiso 1 1 d R . .
C12 C 0.4904(3) 0.09731(11) 0.4877(3) 0.0497(8) Uani 1 1 d . A .
H12A H 0.4944 0.0853 0.4079 0.060 Uiso 1 1 d R . .
H12B H 0.5525 0.0797 0.5369 0.060 Uiso 1 1 d R . .
C13 C 0.3953(3) 0.14510(11) 1.1276(2) 0.0464(7) Uani 1 1 d . A .
H13A H 0.3334 0.1201 1.1417 0.056 Uiso 1 1 d R . .
H13B H 0.3866 0.1670 1.1914 0.056 Uiso 1 1 d R . .
C14 C 0.5362(3) 0.12636(10) 1.1303(2) 0.0424(7) Uani 1 1 d . . .
C15 C 0.6401(4) 0.14897(12) 1.1911(3) 0.0569(8) Uani 1 1 d . A .
H15 H 0.6221 0.1764 1.2294 0.068 Uiso 1 1 d R . .
C16 C 0.7696(4) 0.13172(15) 1.1958(3) 0.0702(11) Uani 1 1 d . . .
H16 H 0.8373 0.1473 1.2371 0.084 Uiso 1 1 d R A .
C17 C 0.7970(4) 0.09102(15) 1.1392(3) 0.0679(10) Uani 1 1 d . A .
H17 H 0.8838 0.0792 1.1424 0.081 Uiso 1 1 d R . .
C18 C 0.6965(4) 0.06799(12) 1.0780(3) 0.0578(9) Uani 1 1 d . . .
H18 H 0.7167 0.0408 1.0397 0.069 Uiso 1 1 d R A .
C19 C 0.5658(3) 0.08505(10) 1.0727(3) 0.0448(7) Uani 1 1 d . A .
C20 C 0.2545(3) 0.11389(11) 0.4519(3) 0.0468(7) Uani 1 1 d . A .
H20A H 0.2486 0.0976 0.3772 0.056 Uiso 1 1 d R . .
H20B H 0.2866 0.1446 0.4361 0.056 Uiso 1 1 d R . .
C21 C 0.1170(3) 0.11674(11) 0.5028(3) 0.0446(7) Uani 1 1 d . . .
C22 C 0.0112(3) 0.09050(13) 0.4564(3) 0.0633(10) Uani 1 1 d . A .
H22 H 0.0257 0.0725 0.3901 0.076 Uiso 1 1 d R . .
C23 C -0.1137(4) 0.09032(15) 0.5063(4) 0.0745(12) Uani 1 1 d . . .
H23 H -0.1826 0.0724 0.4742 0.089 Uiso 1 1 d R A .
C24 C -0.1356(3) 0.11711(13) 0.6035(4) 0.0647(10) Uani 1 1 d . A .
H24 H -0.2191 0.1169 0.6387 0.078 Uiso 1 1 d R . .
C25 C -0.0351(3) 0.14462(11) 0.6486(3) 0.0493(7) Uani 1 1 d . . .
H25 H -0.0515 0.1627 0.7143 0.059 Uiso 1 1 d R A .
C26 C 0.0914(3) 0.14534(10) 0.5994(2) 0.0389(6) Uani 1 1 d . A .
S1 S 0.28568(11) 0.24744(4) 0.39371(11) 0.0802(3) Uani 1 1 d . . .
S2 S 0.79905(9) -0.02128(3) 0.81324(9) 0.0605(2) Uani 1 1 d . . .
N5 N 0.6113(3) 0.04684(11) 0.7614(3) 0.0729(9) Uani 1 1 d . . .
N6 N 0.5443(3) 0.25595(10) 0.3072(3) 0.0661(8) Uani 1 1 d . . .
C1S C 0.4374(4) 0.25320(10) 0.3428(3) 0.0494(8) Uani 1 1 d . . .
C2S C 0.6898(3) 0.01865(11) 0.7817(3) 0.0462(7) Uani 1 1 d . A .
O1S O 0.6822(2) 0.14481(8) 0.8560(2) 0.0592(6) Uani 1 1 d . . .
H1S H 0.7173 0.1739 0.8637 0.050 Uiso 1 1 d . . .
H2S H 0.7408 0.1258 0.9022 0.050 Uiso 1 1 d . . .

loop_
_atom_site_aniso_label
_atom_site_aniso_U_11
_atom_site_aniso_U_22
_atom_site_aniso_U_33
_atom_site_aniso_U_23
_atom_site_aniso_U_13
_atom_site_aniso_U_12
Ba1 0.03601(9) 0.02987(8) 0.03181(8) 0.00150(7) 0.00220(6) -0.00211(7)
O1 0.125(3) 0.0825(19) 0.0654(16) -0.0284(14) 0.0378(17) -0.0645(18)
O2 0.0457(13) 0.0529(13) 0.0702(16) 0.0063(11) 0.0150(11) -0.0077(10)
O3 0.0538(12) 0.0319(10) 0.0366(10) 0.0060(8) 0.0035(9) -0.0014(9)
O4 0.0558(13) 0.0501(12) 0.0333(10) 0.0027(9) 0.0105(9) -0.0129(10)
N1 0.0607(17) 0.0384(14) 0.0475(15) 0.0032(11) 0.0025(13) 0.0044(12)
N2 0.0400(13) 0.0430(14) 0.0419(13) -0.0070(10) 0.0008(11) -0.0047(11)
N3 0.0480(15) 0.0402(14) 0.0367(13) -0.0043(10) 0.0041(11) 0.0048(11)
N4 0.0483(14) 0.0363(13) 0.0363(13) 0.0029(10) 0.0076(11) 0.0051(11)
C1 0.111(3) 0.044(2) 0.062(2) -0.0122(17) 0.025(2) 0.003(2)
C2A 0.055(5) 0.032(3) 0.061(4) -0.011(3) -0.008(3) 0.004(3)
C2B 0.076(7) 0.045(4) 0.066(5) -0.012(4) 0.001(4) -0.018(4)
C3 0.095(4) 0.057(3) 0.128(4) -0.009(3) -0.012(3) -0.020(2)
C4 0.065(2) 0.094(3) 0.066(2) 0.020(2) -0.004(2) -0.045(2)
C5 0.0419(18) 0.074(3) 0.062(2) 0.0186(18) 0.0156(16) 0.0061(16)
C6 0.052(2) 0.054(2) 0.057(2) 0.0041(16) 0.0138(16) 0.0168(16)
C7 0.068(2) 0.0389(17) 0.0393(16) -0.0046(13) 0.0068(15) 0.0016(15)
C8 0.064(2) 0.0327(15) 0.0483(18) 0.0034(13) 0.0062(15) 0.0039(14)
C9 0.060(2) 0.0387(16) 0.0411(16) 0.0126(13) -0.0027(14) -0.0097(14)
C10 0.059(2) 0.055(2) 0.0385(16) 0.0100(14) 0.0013(14) -0.0201(16)
C11 0.0413(17) 0.068(2) 0.0339(15) 0.0021(14) 0.0076(13) 0.0044(15)
C12 0.0470(18) 0.062(2) 0.0397(16) -0.0049(15) 0.0025(14) 0.0168(15)
C13 0.059(2) 0.0478(18) 0.0332(15) 0.0050(13) 0.0105(14) 0.0070(15)
C14 0.0559(18) 0.0425(17) 0.0289(13) 0.0082(12) 0.0058(13) 0.0054(13)
C15 0.073(2) 0.058(2) 0.0391(17) 0.0019(15) -0.0005(16) -0.0003(18)
C16 0.062(2) 0.087(3) 0.061(2) 0.010(2) -0.0128(19) -0.006(2)
C17 0.051(2) 0.086(3) 0.067(2) 0.021(2) -0.0024(18) 0.010(2)
C18 0.062(2) 0.058(2) 0.053(2) 0.0125(16) 0.0068(17) 0.0189(17)
C19 0.0557(19) 0.0420(17) 0.0369(15) 0.0150(13) 0.0056(14) 0.0043(14)
C20 0.0505(18) 0.0551(19) 0.0347(15) -0.0063(13) -0.0005(13) 0.0015(15)
C21 0.0407(16) 0.0561(19) 0.0365(15) -0.0046(14) -0.0066(12) 0.0057(14)
C22 0.049(2) 0.079(3) 0.062(2) -0.0298(19) -0.0095(17) 0.0006(18)
C23 0.0387(19) 0.092(3) 0.092(3) -0.037(2) -0.0117(19) -0.0075(19)
C24 0.0362(17) 0.074(2) 0.084(3) -0.022(2) 0.0006(17) -0.0014(17)
C25 0.0385(17) 0.0518(19) 0.0574(19) -0.0128(15) -0.0006(14) 0.0026(14)
C26 0.0379(15) 0.0409(16) 0.0375(15) -0.0012(12) -0.0068(12) 0.0030(12)
S1 0.0630(6) 0.0799(7) 0.0976(8) 0.0288(6) 0.0001(6) 0.0199(5)
S2 0.0596(5) 0.0528(5) 0.0691(6) 0.0047(4) 0.0037(4) 0.0105(4)
N5 0.083(2) 0.064(2) 0.072(2) -0.0022(17) 0.0023(17) 0.0262(18)
N6 0.075(2) 0.0550(19) 0.068(2) 0.0070(15) -0.0011(17) -0.0100(16)
C1S 0.064(2) 0.0371(17) 0.0460(18) 0.0075(13) -0.0163(16) 0.0010(15)
C2S 0.058(2) 0.0427(17) 0.0380(16) -0.0044(13) 0.0085(14) -0.0017(15)
O1S 0.0532(14) 0.0518(14) 0.0721(16) 0.0078(12) -0.0084(11) -0.0048(11)

loop_
_atom_type_symbol
_atom_type_description
_atom_type_scat_dispersion_real
_atom_type_scat_dispersion_imag
_atom_type_scat_source
Ba Ba -0.3244 2.2819 'International Tables Vol C Tables 4.2.6.8 and 6.1.1.4'
S S 0.1246 0.1234 'International Tables Vol C Tables 4.2.6.8 and 6.1.1.4'
O O 0.0106 0.0060 'International Tables Vol C Tables 4.2.6.8 and 6.1.1.4'
N N 0.0061 0.0033 'International Tables Vol C Tables 4.2.6.8 and 6.1.1.4'
C C 0.0033 0.0016 'International Tables Vol C Tables 4.2.6.8 and 6.1.1.4'
H H 0.0000 0.0000 'International Tables Vol C Tables 4.2.6.8 and 6.1.1.4'

loop_
_geom_angle_atom_site_label_1
_geom_angle_atom_site_label_2
_geom_angle_atom_site_label_3
_geom_angle
_geom_angle_site_symmetry_1
_geom_angle_site_symmetry_3
_geom_angle_publ_flag
O1 Ba1 O4 116.69(7) . . ?
O1 Ba1 O2 58.64(8) . . ?
O4 Ba1 O2 136.29(7) . . ?
O1 Ba1 O3 155.61(9) . . ?
O4 Ba1 O3 59.21(6) . . ?
O2 Ba1 O3 106.08(6) . . ?
O1 Ba1 O1S 140.54(9) . . ?
O4 Ba1 O1S 75.29(7) . . ?
O2 Ba1 O1S 139.08(7) . . ?
O3 Ba1 O1S 63.73(6) . . ?
O1 Ba1 N5 75.42(11) . . ?
O4 Ba1 N5 92.67(8) . . ?
O2 Ba1 N5 122.83(9) . . ?
O3 Ba1 N5 127.11(9) . . ?
O1S Ba1 N5 66.25(9) . . ?
O1 Ba1 N1 77.89(9) . . ?
O4 Ba1 N1 150.98(7) . . ?
O2 Ba1 N1 72.60(7) . . ?
O3 Ba1 N1 117.77(6) . . ?
O1S Ba1 N1 78.20(7) . . ?
N5 Ba1 N1 65.67(8) . . ?
O1 Ba1 N4 116.00(7) . . ?
O4 Ba1 N4 120.31(7) . . ?
O2 Ba1 N4 60.77(7) . . ?
O3 Ba1 N4 61.17(6) . . ?
O1S Ba1 N4 81.59(7) . . ?
N5 Ba1 N4 126.21(8) . . ?
N1 Ba1 N4 66.32(7) . . ?
O1 Ba1 N2 85.66(9) . . ?
O4 Ba1 N2 66.33(7) . . ?
O2 Ba1 N2 69.95(7) . . ?
O3 Ba1 N2 70.60(6) . . ?
O1S Ba1 N2 130.88(6) . . ?
N5 Ba1 N2 141.63(8) . . ?
N1 Ba1 N2 142.39(7) . . ?
N4 Ba1 N2 92.04(7) . . ?
O1 Ba1 N3 59.36(7) . . ?
O4 Ba1 N3 57.34(7) . . ?
O2 Ba1 N3 101.43(7) . . ?
O3 Ba1 N3 111.13(6) . . ?
O1S Ba1 N3 119.37(7) . . ?
N5 Ba1 N3 79.56(8) . . ?
N1 Ba1 N3 130.50(7) . . ?
N4 Ba1 N3 153.37(7) . . ?
N2 Ba1 N3 62.10(6) . . ?
C3 O1 C2B 89.9(5) . . ?
C3 O1 C2A 126.6(4) . . ?
C3 O1 Ba1 122.4(2) . . ?
C2B O1 Ba1 124.0(3) . . ?
C2A O1 Ba1 106.8(3) . . ?
C5 O2 C4 114.5(3) . . ?
C5 O2 Ba1 122.42(19) . . ?
C4 O2 Ba1 119.3(2) . . ?
C8 O3 C9 113.3(2) . . ?
C8 O3 Ba1 120.04(16) . . ?
C9 O3 Ba1 119.03(16) . . ?
C11 O4 C10 114.4(2) . . ?
C11 O4 Ba1 124.02(17) . . ?
C10 O4 Ba1 119.15(16) . . ?
C19 N1 Ba1 107.35(17) . . ?
C26 N2 Ba1 116.32(17) . . ?
C12 N3 C1 109.3(3) . . ?
C12 N3 C20 109.8(2) . . ?
C1 N3 C20 111.1(3) . . ?
C12 N3 Ba1 96.40(17) . . ?
C1 N3 Ba1 104.78(18) . . ?
C20 N3 Ba1 124.06(16) . . ?
C6 N4 C7 110.1(2) . . ?
C6 N4 C13 109.6(2) . . ?
C7 N4 C13 107.6(2) . . ?
C6 N4 Ba1 103.39(18) . . ?
C7 N4 Ba1 108.11(16) . . ?
C13 N4 Ba1 117.86(16) . . ?
C2B C1 N3 118.6(4) . . ?
C2A C1 N3 122.2(4) . . ?
C1 C2A O1 107.9(4) . . ?
C1 C2B O1 113.5(5) . . ?
C1 C2B C3 146.6(5) . . ?
O1 C2B C3 42.5(3) . . ?
O1 C3 C4 113.3(4) . . ?
O1 C3 C2B 47.6(3) . . ?
C4 C3 C2B 158.9(4) . . ?
O2 C4 C3 113.1(3) . . ?
O2 C5 C6 110.1(3) . . ?
N4 C6 C5 115.8(3) . . ?
N4 C7 C8 115.7(3) . . ?
O3 C8 C7 108.9(2) . . ?
O3 C9 C10 108.8(2) . . ?
O4 C10 C9 109.5(2) . . ?
O4 C11 C12 109.1(2) . . ?
N3 C12 C11 114.5(2) . . ?
N4 C13 C14 114.0(2) . . ?
C15 C14 C19 118.2(3) . . ?
C15 C14 C13 121.2(3) . . ?
C19 C14 C13 120.5(3) . . ?
C16 C15 C14 121.7(3) . . ?
C17 C16 C15 119.4(4) . . ?
C18 C17 C16 120.2(4) . . ?
C17 C18 C19 120.9(3) . . ?
C18 C19 C14 119.5(3) . . ?
C18 C19 N1 120.8(3) . . ?
C14 C19 N1 119.5(3) . . ?
N3 C20 C21 113.2(2) . . ?
C22 C21 C26 118.0(3) . . ?
C22 C21 C20 120.9(3) . . ?
C26 C21 C20 121.1(3) . . ?
C23 C22 C21 122.0(3) . . ?
C24 C23 C22 119.2(3) . . ?
C25 C24 C23 120.3(3) . . ?
C24 C25 C26 121.3(3) . . ?
C25 C26 C21 119.1(3) . . ?
C25 C26 N2 120.3(3) . . ?
C21 C26 N2 120.5(3) . . ?
C2S N5 Ba1 162.3(3) . . ?
N6 C1S S1 178.1(3) . . ?
N5 C2S S2 178.7(3) . . ?

loop_
_geom_bond_atom_site_label_1
_geom_bond_atom_site_label_2
_geom_bond_distance
_geom_bond_site_symmetry_2
_geom_bond_publ_flag
Ba1 O1 2.740(2) . ?
Ba1 O4 2.742(2) . ?
Ba1 O2 2.790(2) . ?
Ba1 O3 2.7910(19) . ?
Ba1 O1S 2.835(3) . ?
Ba1 N5 2.889(3) . ?
Ba1 N1 2.961(3) . ?
Ba1 N4 2.985(2) . ?
Ba1 N2 3.083(3) . ?
Ba1 N3 3.085(3) . ?
O1 C3 1.344(5) . ?
O1 C2B 1.470(7) . ?
O1 C2A 1.537(6) . ?
O2 C5 1.423(4) . ?
O2 C4 1.431(4) . ?
O3 C8 1.425(3) . ?
O3 C9 1.427(3) . ?
O4 C11 1.428(3) . ?
O4 C10 1.431(3) . ?
N1 C19 1.414(4) . ?
N2 C26 1.406(4) . ?
N3 C12 1.471(4) . ?
N3 C1 1.474(4) . ?
N3 C20 1.489(4) . ?
N4 C6 1.472(4) . ?
N4 C7 1.483(4) . ?
N4 C13 1.495(4) . ?
C1 C2B 1.382(8) . ?
C1 C2A 1.413(7) . ?
C2B C3 1.991(9) . ?
C3 C4 1.461(6) . ?
C5 C6 1.511(5) . ?
C7 C8 1.509(4) . ?
C9 C10 1.496(4) . ?
C11 C12 1.508(5) . ?
C13 C14 1.505(4) . ?
C14 C15 1.395(5) . ?
C14 C19 1.406(4) . ?
C15 C16 1.383(5) . ?
C16 C17 1.380(6) . ?
C17 C18 1.378(5) . ?
C18 C19 1.393(4) . ?
C20 C21 1.500(4) . ?
C21 C22 1.395(4) . ?
C21 C26 1.404(4) . ?
C22 C23 1.377(5) . ?
C23 C24 1.371(5) . ?
C24 C25 1.371(4) . ?
C25 C26 1.389(4) . ?
S1 C1S 1.637(4) . ?
S2 C2S 1.628(3) . ?
N5 C2S 1.154(4) . ?
N6 C1S 1.149(4) . ?

loop_
_geom_hbond_atom_site_label_D
_geom_hbond_atom_site_label_H
_geom_hbond_atom_site_label_A
_geom_hbond_distance_DH
_geom_hbond_distance_HA
_geom_hbond_distance_DA
_geom_hbond_angle_DHA
_geom_hbond_site_symmetry_A
N1 H2N N5 0.92 2.61 3.172(4) 120.3 .
N2 H3N S1 0.94 2.92 3.780(3) 152.6 .
N1 H1N S2 0.91 2.70 3.594(3) 167.8 3_657
N2 H4N N6 0.83 2.34 3.151(4) 165.8 4_566
O1S H1S S1 0.92 2.42 3.334(3) 173.6 4_666

loop_
_geom_torsion_atom_site_label_1
_geom_torsion_atom_site_label_2
_geom_torsion_atom_site_label_3
_geom_torsion_atom_site_label_4
_geom_torsion
_geom_torsion_site_symmetry_1
_geom_torsion_site_symmetry_2
_geom_torsion_site_symmetry_3
_geom_torsion_site_symmetry_4
_geom_torsion_publ_flag
O4 Ba1 O1 C3 -113.0(3) . . . . ?
O2 Ba1 O1 C3 16.8(3) . . . . ?
O3 Ba1 O1 C3 -39.2(4) . . . . ?
O1S Ba1 O1 C3 147.5(3) . . . . ?
N5 Ba1 O1 C3 161.4(4) . . . . ?
N1 Ba1 O1 C3 93.7(4) . . . . ?
N4 Ba1 O1 C3 37.9(4) . . . . ?
N2 Ba1 O1 C3 -52.3(4) . . . . ?
N3 Ba1 O1 C3 -112.3(4) . . . . ?
O4 Ba1 O1 C2B 2.2(6) . . . . ?
O2 Ba1 O1 C2B 132.1(6) . . . . ?
O3 Ba1 O1 C2B 76.0(6) . . . . ?
O1S Ba1 O1 C2B -97.2(6) . . . . ?
N5 Ba1 O1 C2B -83.4(6) . . . . ?
N1 Ba1 O1 C2B -151.1(6) . . . . ?
N4 Ba1 O1 C2B 153.1(6) . . . . ?
N2 Ba1 O1 C2B 62.9(6) . . . . ?
N3 Ba1 O1 C2B 3.0(5) . . . . ?
O4 Ba1 O1 C2A 45.3(3) . . . . ?
O2 Ba1 O1 C2A 175.2(3) . . . . ?
O3 Ba1 O1 C2A 119.1(3) . . . . ?
O1S Ba1 O1 C2A -54.1(3) . . . . ?
N5 Ba1 O1 C2A -40.3(3) . . . . ?
N1 Ba1 O1 C2A -108.0(3) . . . . ?
N4 Ba1 O1 C2A -163.8(3) . . . . ?
N2 Ba1 O1 C2A 106.0(3) . . . . ?
N3 Ba1 O1 C2A 46.1(3) . . . . ?
O1 Ba1 O2 C5 163.7(3) . . . . ?
O4 Ba1 O2 C5 -99.2(2) . . . . ?
O3 Ba1 O2 C5 -37.2(2) . . . . ?
O1S Ba1 O2 C5 31.0(3) . . . . ?
N5 Ba1 O2 C5 121.7(2) . . . . ?
N1 Ba1 O2 C5 77.5(2) . . . . ?
N4 Ba1 O2 C5 5.3(2) . . . . ?
N2 Ba1 O2 C5 -99.0(2) . . . . ?
N3 Ba1 O2 C5 -153.4(2) . . . . ?
O1 Ba1 O2 C4 7.0(2) . . . . ?
O4 Ba1 O2 C4 104.1(2) . . . . ?
O3 Ba1 O2 C4 166.1(2) . . . . ?
O1S Ba1 O2 C4 -125.7(2) . . . . ?
N5 Ba1 O2 C4 -34.9(3) . . . . ?
N1 Ba1 O2 C4 -79.2(2) . . . . ?
N4 Ba1 O2 C4 -151.3(3) . . . . ?
N2 Ba1 O2 C4 104.3(2) . . . . ?
N3 Ba1 O2 C4 49.9(2) . . . . ?
O1 Ba1 O3 C8 73.8(3) . . . . ?
O4 Ba1 O3 C8 161.1(2) . . . . ?
O2 Ba1 O3 C8 26.3(2) . . . . ?
O1S Ba1 O3 C8 -111.0(2) . . . . ?
N5 Ba1 O3 C8 -131.5(2) . . . . ?
N1 Ba1 O3 C8 -52.1(2) . . . . ?
N4 Ba1 O3 C8 -16.05(19) . . . . ?
N2 Ba1 O3 C8 87.7(2) . . . . ?
N3 Ba1 O3 C8 135.7(2) . . . . ?
O1 Ba1 O3 C9 -73.6(3) . . . . ?
O4 Ba1 O3 C9 13.65(19) . . . . ?
O2 Ba1 O3 C9 -121.1(2) . . . . ?
O1S Ba1 O3 C9 101.6(2) . . . . ?
N5 Ba1 O3 C9 81.1(2) . . . . ?
N1 Ba1 O3 C9 160.44(19) . . . . ?
N4 Ba1 O3 C9 -163.5(2) . . . . ?
N2 Ba1 O3 C9 -59.76(19) . . . . ?
N3 Ba1 O3 C9 -11.7(2) . . . . ?
O1 Ba1 O4 C11 -28.0(2) . . . . ?
O2 Ba1 O4 C11 -99.6(2) . . . . ?
O3 Ba1 O4 C11 179.4(2) . . . . ?
O1S Ba1 O4 C11 111.6(2) . . . . ?
N5 Ba1 O4 C11 47.0(2) . . . . ?
N1 Ba1 O4 C11 86.9(2) . . . . ?
N4 Ba1 O4 C11 -177.6(2) . . . . ?
N2 Ba1 O4 C11 -99.8(2) . . . . ?
N3 Ba1 O4 C11 -28.8(2) . . . . ?
O1 Ba1 O4 C10 170.5(2) . . . . ?
O2 Ba1 O4 C10 99.0(2) . . . . ?
O3 Ba1 O4 C10 18.0(2) . . . . ?
O1S Ba1 O4 C10 -49.9(2) . . . . ?
N5 Ba1 O4 C10 -114.5(2) . . . . ?
N1 Ba1 O4 C10 -74.5(3) . . . . ?
N4 Ba1 O4 C10 20.9(2) . . . . ?
N2 Ba1 O4 C10 98.7(2) . . . . ?
N3 Ba1 O4 C10 169.7(2) . . . . ?
O1 Ba1 N1 C19 172.3(2) . . . . ?
O4 Ba1 N1 C19 48.2(3) . . . . ?
O2 Ba1 N1 C19 -127.1(2) . . . . ?
O3 Ba1 N1 C19 -27.7(2) . . . . ?
O1S Ba1 N1 C19 23.91(18) . . . . ?
N5 Ba1 N1 C19 93.0(2) . . . . ?
N4 Ba1 N1 C19 -61.99(18) . . . . ?
N2 Ba1 N1 C19 -121.61(19) . . . . ?
N3 Ba1 N1 C19 142.62(17) . . . . ?
O1 Ba1 N2 C26 -3.49(19) . . . . ?
O4 Ba1 N2 C26 118.19(19) . . . . ?
O2 Ba1 N2 C26 -61.63(19) . . . . ?
O3 Ba1 N2 C26 -177.8(2) . . . . ?
O1S Ba1 N2 C26 159.95(17) . . . . ?
N5 Ba1 N2 C26 56.3(2) . . . . ?
N1 Ba1 N2 C26 -67.2(2) . . . . ?
N4 Ba1 N2 C26 -119.41(19) . . . . ?
N3 Ba1 N2 C26 53.95(18) . . . . ?
O1 Ba1 N3 C12 -135.4(2) . . . . ?
O4 Ba1 N3 C12 43.75(16) . . . . ?
O2 Ba1 N3 C12 -177.97(16) . . . . ?
O3 Ba1 N3 C12 69.63(17) . . . . ?
O1S Ba1 N3 C12 -1.28(18) . . . . ?
N5 Ba1 N3 C12 -56.28(17) . . . . ?
N1 Ba1 N3 C12 -101.18(17) . . . . ?
N4 Ba1 N3 C12 137.14(18) . . . . ?
N2 Ba1 N3 C12 122.21(18) . . . . ?
O1 Ba1 N3 C1 -23.5(2) . . . . ?
O4 Ba1 N3 C1 155.7(2) . . . . ?
O2 Ba1 N3 C1 -66.0(2) . . . . ?
O3 Ba1 N3 C1 -178.4(2) . . . . ?
O1S Ba1 N3 C1 110.7(2) . . . . ?
N5 Ba1 N3 C1 55.6(2) . . . . ?
N1 Ba1 N3 C1 10.8(2) . . . . ?
N4 Ba1 N3 C1 -110.9(2) . . . . ?
N2 Ba1 N3 C1 -125.9(2) . . . . ?
O1 Ba1 N3 C20 105.4(2) . . . . ?
O4 Ba1 N3 C20 -75.4(2) . . . . ?
O2 Ba1 N3 C20 62.9(2) . . . . ?
O3 Ba1 N3 C20 -49.5(2) . . . . ?
O1S Ba1 N3 C20 -120.4(2) . . . . ?
N5 Ba1 N3 C20 -175.5(2) . . . . ?
N1 Ba1 N3 C20 139.6(2) . . . . ?
N4 Ba1 N3 C20 18.0(3) . . . . ?
N2 Ba1 N3 C20 3.0(2) . . . . ?
O1 Ba1 N4 C6 -50.4(2) . . . . ?
O4 Ba1 N4 C6 99.40(17) . . . . ?
O2 Ba1 N4 C6 -29.82(16) . . . . ?
O3 Ba1 N4 C6 102.28(18) . . . . ?
O1S Ba1 N4 C6 166.85(18) . . . . ?
N5 Ba1 N4 C6 -140.94(18) . . . . ?
N1 Ba1 N4 C6 -112.42(18) . . . . ?
N2 Ba1 N4 C6 35.79(17) . . . . ?
N3 Ba1 N4 C6 22.6(3) . . . . ?
O1 Ba1 N4 C7 -167.09(19) . . . . ?
O4 Ba1 N4 C7 -17.3(2) . . . . ?
O2 Ba1 N4 C7 -146.5(2) . . . . ?
O3 Ba1 N4 C7 -14.44(17) . . . . ?
O1S Ba1 N4 C7 50.13(18) . . . . ?
N5 Ba1 N4 C7 102.3(2) . . . . ?
N1 Ba1 N4 C7 130.9(2) . . . . ?
N2 Ba1 N4 C7 -80.92(19) . . . . ?
N3 Ba1 N4 C7 -94.1(2) . . . . ?
O1 Ba1 N4 C13 70.7(2) . . . . ?
O4 Ba1 N4 C13 -139.48(19) . . . . ?
O2 Ba1 N4 C13 91.3(2) . . . . ?
O3 Ba1 N4 C13 -136.6(2) . . . . ?
O1S Ba1 N4 C13 -72.0(2) . . . . ?
N5 Ba1 N4 C13 -19.8(2) . . . . ?
N1 Ba1 N4 C13 8.70(19) . . . . ?
N2 Ba1 N4 C13 156.9(2) . . . . ?
N3 Ba1 N4 C13 143.75(19) . . . . ?
C12 N3 C1 C2B 151.5(6) . . . . ?
C20 N3 C1 C2B -87.2(6) . . . . ?
Ba1 N3 C1 C2B 49.1(6) . . . . ?
C12 N3 C1 C2A 98.2(5) . . . . ?
C20 N3 C1 C2A -140.5(5) . . . . ?
Ba1 N3 C1 C2A -4.2(5) . . . . ?
C2B C1 C2A O1 -51.6(5) . . . . ?
N3 C1 C2A O1 48.5(7) . . . . ?
C3 O1 C2A C1 86.2(6) . . . . ?
C2B O1 C2A C1 51.6(5) . . . . ?
Ba1 O1 C2A C1 -70.9(5) . . . . ?
N3 C1 C2B O1 -50.2(9) . . . . ?
N3 C1 C2B C3 -13.5(16) . . . . ?
C3 O1 C2B C1 150.8(7) . . . . ?
Ba1 O1 C2B C1 20.6(10) . . . . ?
Ba1 O1 C2B C3 -130.2(5) . . . . ?
C2B O1 C3 C4 -169.2(5) . . . . ?
C2A O1 C3 C4 168.4(4) . . . . ?
Ba1 O1 C3 C4 -37.7(5) . . . . ?
Ba1 O1 C3 C2B 131.4(5) . . . . ?
C1 C2B C3 O1 -54.3(12) . . . . ?
C1 C2B C3 C4 -26(2) . . . . ?
O1 C2B C3 C4 28.6(14) . . . . ?
C5 O2 C4 C3 174.2(4) . . . . ?
Ba1 O2 C4 C3 -27.3(4) . . . . ?
O1 C3 C4 O2 41.3(6) . . . . ?
C2B C3 C4 O2 18.7(15) . . . . ?
C4 O2 C5 C6 178.1(3) . . . . ?
Ba1 O2 C5 C6 20.4(4) . . . . ?
C7 N4 C6 C5 173.4(3) . . . . ?
C13 N4 C6 C5 -68.5(3) . . . . ?
Ba1 N4 C6 C5 58.1(3) . . . . ?
O2 C5 C6 N4 -56.5(4) . . . . ?
C6 N4 C7 C8 -67.8(3) . . . . ?
C13 N4 C7 C8 172.8(3) . . . . ?
Ba1 N4 C7 C8 44.5(3) . . . . ?
C9 O3 C8 C7 -166.9(3) . . . . ?
Ba1 O3 C8 C7 43.9(3) . . . . ?
N4 C7 C8 O3 -60.5(4) . . . . ?
C8 O3 C9 C10 169.5(3) . . . . ?
Ba1 O3 C9 C10 -41.0(3) . . . . ?
C11 O4 C10 C9 150.9(2) . . . . ?
Ba1 O4 C10 C9 -45.9(3) . . . . ?
O3 C9 C10 O4 54.9(3) . . . . ?
C10 O4 C11 C12 168.7(2) . . . . ?
Ba1 O4 C11 C12 6.4(3) . . . . ?
C1 N3 C12 C11 -175.0(3) . . . . ?
C20 N3 C12 C11 62.9(3) . . . . ?
Ba1 N3 C12 C11 -66.9(2) . . . . ?
O4 C11 C12 N3 48.6(3) . . . . ?
C6 N4 C13 C14 164.6(3) . . . . ?
C7 N4 C13 C14 -75.6(3) . . . . ?
Ba1 N4 C13 C14 46.8(3) . . . . ?
N4 C13 C14 C15 103.5(3) . . . . ?
N4 C13 C14 C19 -77.4(3) . . . . ?
C19 C14 C15 C16 -0.1(5) . . . . ?
C13 C14 C15 C16 179.0(3) . . . . ?
C14 C15 C16 C17 -0.1(5) . . . . ?
C15 C16 C17 C18 0.4(6) . . . . ?
C16 C17 C18 C19 -0.4(5) . . . . ?
C17 C18 C19 C14 0.1(5) . . . . ?
C17 C18 C19 N1 176.0(3) . . . . ?
C15 C14 C19 C18 0.2(4) . . . . ?
C13 C14 C19 C18 -179.0(3) . . . . ?
C15 C14 C19 N1 -175.8(3) . . . . ?
C13 C14 C19 N1 5.1(4) . . . . ?
Ba1 N1 C19 C18 -105.1(3) . . . . ?
Ba1 N1 C19 C14 70.8(3) . . . . ?
C12 N3 C20 C21 -168.1(2) . . . . ?
C1 N3 C20 C21 70.8(3) . . . . ?
Ba1 N3 C20 C21 -55.4(3) . . . . ?
N3 C20 C21 C22 -108.9(3) . . . . ?
N3 C20 C21 C26 70.2(4) . . . . ?
C26 C21 C22 C23 -3.3(6) . . . . ?
C20 C21 C22 C23 175.8(4) . . . . ?
C21 C22 C23 C24 0.8(7) . . . . ?
C22 C23 C24 C25 1.6(7) . . . . ?
C23 C24 C25 C26 -1.6(6) . . . . ?
C24 C25 C26 C21 -1.0(5) . . . . ?
C24 C25 C26 N2 -176.4(3) . . . . ?
C22 C21 C26 C25 3.3(5) . . . . ?
C20 C21 C26 C25 -175.8(3) . . . . ?
C22 C21 C26 N2 178.8(3) . . . . ?
C20 C21 C26 N2 -0.3(4) . . . . ?
Ba1 N2 C26 C25 105.8(3) . . . . ?
Ba1 N2 C26 C21 -69.6(3) . . . . ?
O1 Ba1 N5 C2S -102.3(10) . . . . ?
O4 Ba1 N5 C2S 140.8(10) . . . . ?
O2 Ba1 N5 C2S -66.2(10) . . . . ?
O3 Ba1 N5 C2S 88.2(10) . . . . ?
O1S Ba1 N5 C2S 68.1(10) . . . . ?
N1 Ba1 N5 C2S -19.2(10) . . . . ?
N4 Ba1 N5 C2S 9.4(10) . . . . ?
N2 Ba1 N5 C2S -165.3(9) . . . . ?
N3 Ba1 N5 C2S -163.2(10) . . . . ?
Ba1 N5 C2S S2 24(16) . . . . ?
